data_8102379
loop_
_publ_author_name
'Xu-Yang Fan'
'Ke Li'
'Xing-Cai Huang'
'Tao Sun'
'Kai-Tong Wang'
'Rui-Rui Yun'
'Hui-Lu Wu'

_publ_contact_author
;
   Hui-Lu Wu
;
_publ_section_title
;
 Crystal structure of
 4-hydroxycinnamato-[tris(1-methyl-benzimidazol-2-ylmethyl)amine]cobalt(II)
 perchlorate - dimethylformamide - ethanol - methanol (1:1:1:1:0.5),
 [Co(C27H27N7)(C9H7O3)](ClO4) &#x00B7; (CH3)2NCHO &#x00B7; C2H5OH
 &#x00B7; 0.5CH3OH
;
_journal_issue 1
_journal_name_full 'Zeitschrift f\"ur Kristallographie - New Crystal Structures'
_journal_page_first 59
_journal_volume 224
_journal_year 2009
_chemical_formula_sum 'C41.5 H49 Cl Co N8 O9.5'
_chemical_formula_weight 906.27
_space_group_IT_number 15
_symmetry_cell_setting monoclinic
_symmetry_space_group_name_Hall '-C 2yc'
_symmetry_space_group_name_H-M 'C 1 2/c 1'
_atom_sites_solution_hydrogens geom
_atom_sites_solution_primary direct
_atom_sites_solution_secondary difmap
_audit_creation_method SHELXL-97
_cell_angle_alpha 90.00
_cell_angle_beta 125.0670(10)
_cell_angle_gamma 90.00
_cell_formula_units_Z 8
_cell_length_a 31.9507(6)
_cell_length_b 15.5637(3)
_cell_length_c 22.0644(5)
_cell_measurement_reflns_used 8319
_cell_measurement_temperature 153(2)
_cell_measurement_theta_max 25.50
_cell_measurement_theta_min 3.05
_cell_volume 8980.4(3)
_computing_cell_refinement 'Rapid Auto Version 3.0 (Rigaku 2004)'
_computing_data_collection 'Rapid Auto Version 3.0 (Rigaku 2004)'
_computing_data_reduction 'Rapid Auto Version 3.0 (Rigaku 2004)'
_computing_molecular_graphics 'SHELXTL 5.1 (Bruker AXS, 2000)'
_computing_publication_material 'SHELXTL 5.1 (Bruker AXS, 2000)'
_computing_structure_refinement 'SHELXL-97 (Sheldrick, 1997)'
_computing_structure_solution 'SHELXS-97 (Sheldrick, 1990)'
_diffrn_ambient_temperature 153(2)
_diffrn_measured_fraction_theta_full 0.995
_diffrn_measured_fraction_theta_max 0.995
_diffrn_measurement_device_type 'Rigaku R-axis Spider'
_diffrn_measurement_method '\w scans'
_diffrn_radiation_monochromator graphite
_diffrn_radiation_source 'Rotating Anode'
_diffrn_radiation_type MoK\a
_diffrn_radiation_wavelength 0.71073
_diffrn_reflns_av_R_equivalents 0.0264
_diffrn_reflns_av_sigmaI/netI 0.0218
_diffrn_reflns_limit_h_max 38
_diffrn_reflns_limit_h_min -37
_diffrn_reflns_limit_k_max 18
_diffrn_reflns_limit_k_min -18
_diffrn_reflns_limit_l_max 26
_diffrn_reflns_limit_l_min -26
_diffrn_reflns_number 35517
_diffrn_reflns_theta_full 25.50
_diffrn_reflns_theta_max 25.50
_diffrn_reflns_theta_min 3.05
_diffrn_standards_decay_% 0
_diffrn_standards_interval_count 0
_diffrn_standards_interval_time 0
_diffrn_standards_number 0
_exptl_absorpt_coefficient_mu 0.504
_exptl_absorpt_correction_T_max 0.9147
_exptl_absorpt_correction_T_min 0.8237
_exptl_absorpt_correction_type empirical
_exptl_absorpt_process_details
;
Higashi, T. (1995). Program for 
Absorption Correction. Rigaku Corporation, Tokyo, Japan.
;
_exptl_crystal_colour red
_exptl_crystal_density_diffrn 1.341
_exptl_crystal_density_method 'not measured'
_exptl_crystal_description block
_exptl_crystal_F_000 3792
_exptl_crystal_size_max 0.40
_exptl_crystal_size_mid 0.33
_exptl_crystal_size_min 0.18
_refine_diff_density_max 0.823
_refine_diff_density_min -0.504
_refine_diff_density_rms 0.082
_refine_ls_extinction_method none
_refine_ls_goodness_of_fit_ref 1.041
_refine_ls_hydrogen_treatment constr
_refine_ls_matrix_type full
_refine_ls_number_parameters 582
_refine_ls_number_reflns 8319
_refine_ls_number_restraints 0
_refine_ls_restrained_S_all 1.041
_refine_ls_R_factor_all 0.0582
_refine_ls_R_factor_gt 0.0467
_refine_ls_shift/su_max 0.001
_refine_ls_shift/su_mean 0.000
_refine_ls_structure_factor_coef Fsqd
_refine_ls_weighting_details 'calc w=1/[\s^2^(Fo^2^)+(0.1005P)^2^+14.7697P] where P=(Fo^2^+2Fc^2^)/3'
_refine_ls_weighting_scheme calc
_refine_ls_wR_factor_gt 0.1477
_refine_ls_wR_factor_ref 0.1603
_reflns_number_gt 6775
_reflns_number_total 8319
_reflns_threshold_expression >2sigma(I)
_cod_data_source_file 1267-2468.cff
_cod_data_source_block g0417
_cod_depositor_comments
;
 Marking attached hydrogen atoms.

 Antanas Vaitkus,
 2017-09-11

The following automatic conversions were performed:
'_symmetry_cell_setting' value 'Monoclinic' changed to 'monoclinic'
according to '/home/saulius/struct/CIF-dictionaries/cif_core.dic'
dictionary named 'cif_core.dic' version 2.4.1 from
2010-06-29.

'_exptl_absorpt_correction_type' value 'Empirical' changed to
'empirical' according to
'/home/saulius/struct/CIF-dictionaries/cif_core.dic' dictionary named
'cif_core.dic' version 2.4.1 from 2010-06-29.

Automatic conversion script
Id: cif_fix_enum 1555 2011-01-17 13:19:09Z saulius 
;
_cod_original_sg_symbol_H-M C2/c
_cod_original_formula_sum 'C41.50 H49 Cl Co N8 O9.50'
_cod_database_code 8102379

loop_
_symmetry_equiv_pos_as_xyz
'x, y, z'
'-x, y, -z+1/2'
'x+1/2, y+1/2, z'
'-x+1/2, y+1/2, -z+1/2'
'-x, -y, -z'
'x, -y, z-1/2'
'-x+1/2, -y+1/2, -z'
'x+1/2, -y+1/2, z-1/2'

loop_
_atom_site_label
_atom_site_type_symbol
_atom_site_fract_x
_atom_site_fract_y
_atom_site_fract_z
_atom_site_U_iso_or_equiv
_atom_site_adp_type
_atom_site_occupancy
_atom_site_symmetry_multiplicity
_atom_site_calc_flag
_atom_site_refinement_flags
_atom_site_disorder_assembly
_atom_site_disorder_group
_atom_site_attached_hydrogens
Co Co 0.077845(13) 0.74985(2) 0.058618(19) 0.02383(13) Uani 1 1 d . . . 0
Cl Cl 0.09355(3) 0.26348(5) 0.27585(4) 0.03330(18) Uani 1 1 d . . . 0
O1 O 0.08613(8) 0.71173(13) 0.15050(11) 0.0364(5) Uani 1 1 d . . . 0
O2 O 0.08058(10) 0.84285(15) 0.18389(14) 0.0579(7) Uani 1 1 d . . . 0
O3 O 0.17616(8) 0.50479(16) 0.56217(12) 0.0437(5) Uani 1 1 d . . . 0
H3 H 0.1921 0.4587 0.5693 0.052 Uiso 1 1 calc R . . 0
O4 O 0.14610(10) 0.2648(2) 0.33739(15) 0.0720(9) Uani 1 1 d . . . 0
O5 O 0.06655(10) 0.20262(16) 0.28949(14) 0.0527(6) Uani 1 1 d . . . 0
O6 O 0.07145(11) 0.34669(16) 0.26781(15) 0.0613(7) Uani 1 1 d . . . 0
O7 O 0.08860(10) 0.24127(15) 0.20884(13) 0.0465(6) Uani 1 1 d . . . 0
O8 O 0.22520(10) 0.35721(17) 0.58921(15) 0.0577(7) Uani 1 1 d . . . 0
O9 O 0.0374(3) 0.8971(4) 0.2680(4) 0.0739(17) Uani 0.50 1 d P . . 0
H9 H 0.0416 0.8982 0.2337 0.111 Uiso 0.50 1 calc PR . . 0
O10 O -0.19172(10) 0.9265(2) 0.03323(17) 0.0709(8) Uani 1 1 d . . . 0
H10 H -0.1638 0.9072 0.0435 0.085 Uiso 1 1 calc R A 1 0
N1 N 0.01612(8) 0.82858(15) -0.00572(13) 0.0300(5) Uani 1 1 d . . . 0
N2 N -0.02605(10) 0.92369(16) -0.09735(14) 0.0436(7) Uani 1 1 d . . . 0
N3 N 0.14482(8) 0.81124(14) 0.08967(12) 0.0269(5) Uani 1 1 d . . . 0
N4 N 0.20522(9) 0.83943(15) 0.07174(14) 0.0334(5) Uani 1 1 d . . . 0
N5 N 0.06986(8) 0.62677(14) 0.01900(12) 0.0255(5) Uani 1 1 d . . . 0
N6 N 0.03959(8) 0.53500(14) -0.07480(13) 0.0287(5) Uani 1 1 d . . . 0
N7 N 0.07234(8) 0.76493(14) -0.05179(13) 0.0268(5) Uani 1 1 d . . . 0
N8 N 0.25898(10) 0.34424(18) 0.71214(16) 0.0471(7) Uani 1 1 d . . . 0
C1 C 0.04721(11) 0.84760(18) -0.08478(16) 0.0339(6) Uani 1 1 d . . . 0
H1A H 0.0278 0.8446 -0.1394 0.041 Uiso 1 1 calc R . . 0
H1B H 0.0731 0.8938 -0.0668 0.041 Uiso 1 1 calc R . . 0
C2 C 0.01206(10) 0.86594(17) -0.06286(15) 0.0323(6) Uani 1 1 d . . . 0
C3 C -0.04108(17) 0.9720(2) -0.16395(19) 0.0646(12) Uani 1 1 d . . . 0
H3A H -0.0106 0.9968 -0.1576 0.077 Uiso 1 1 calc R . . 0
H3B H -0.0646 1.0181 -0.1720 0.077 Uiso 1 1 calc R . . 0
H3C H -0.0581 0.9333 -0.2068 0.077 Uiso 1 1 calc R . . 0
C4 C -0.04926(11) 0.9247(2) -0.06014(18) 0.0442(8) Uani 1 1 d . . . 0
C5 C -0.09059(13) 0.9717(2) -0.0721(2) 0.0635(13) Uani 1 1 d . . . 0
H5 H -0.1077 1.0131 -0.1105 0.076 Uiso 1 1 calc R . . 0
C6 C -0.10517(13) 0.9556(3) -0.0264(3) 0.0683(14) Uani 1 1 d . . . 0
H6 H -0.1333 0.9863 -0.0331 0.082 Uiso 1 1 calc R . . 0
C7 C -0.07977(14) 0.8948(3) 0.0305(3) 0.0637(12) Uani 1 1 d . . . 0
H7 H -0.0913 0.8849 0.0612 0.076 Uiso 1 1 calc R . . 0
C8 C -0.03809(12) 0.8482(2) 0.0434(2) 0.0459(8) Uani 1 1 d . . . 0
H8 H -0.0208 0.8074 0.0824 0.055 Uiso 1 1 calc R . . 0
C9 C -0.02314(10) 0.86406(18) -0.00307(17) 0.0358(7) Uani 1 1 d . . . 0
C10 C 0.12538(11) 0.76328(19) -0.03020(16) 0.0320(6) Uani 1 1 d . . . 0
H10A H 0.1277 0.7938 -0.0675 0.038 Uiso 1 1 calc R . . 0
H10B H 0.1368 0.7032 -0.0268 0.038 Uiso 1 1 calc R . . 0
C11 C 0.15823(10) 0.80664(17) 0.04343(15) 0.0288(6) Uani 1 1 d . . . 0
C12 C 0.23233(12) 0.8454(2) 0.0366(2) 0.0487(8) Uani 1 1 d . . . 0
H12A H 0.2124 0.8164 -0.0115 0.058 Uiso 1 1 calc R . . 0
H12B H 0.2659 0.8178 0.0683 0.058 Uiso 1 1 calc R . . 0
H12C H 0.2369 0.9059 0.0295 0.058 Uiso 1 1 calc R . . 0
C13 C 0.22467(10) 0.86526(18) 0.14353(17) 0.0350(7) Uani 1 1 d . . . 0
C14 C 0.27248(11) 0.8977(2) 0.2000(2) 0.0477(8) Uani 1 1 d . . . 0
H14 H 0.2986 0.9080 0.1928 0.057 Uiso 1 1 calc R . . 0
C15 C 0.27956(13) 0.9138(2) 0.2660(2) 0.0530(9) Uani 1 1 d . . . 0
H15 H 0.3119 0.9345 0.3062 0.064 Uiso 1 1 calc R . . 0
C16 C 0.24121(13) 0.9011(2) 0.27652(19) 0.0500(9) Uani 1 1 d . . . 0
H16 H 0.2476 0.9151 0.3230 0.060 Uiso 1 1 calc R . . 0
C17 C 0.19380(12) 0.86855(19) 0.22087(16) 0.0386(7) Uani 1 1 d . . . 0
H17 H 0.1676 0.8599 0.2282 0.046 Uiso 1 1 calc R . . 0
C18 C 0.18653(10) 0.84929(17) 0.15443(15) 0.0313(6) Uani 1 1 d . . . 0
C19 C 0.04198(10) 0.69247(17) -0.09987(15) 0.0295(6) Uani 1 1 d . . . 0
H19A H 0.0522 0.6786 -0.1334 0.035 Uiso 1 1 calc R . . 0
H19B H 0.0052 0.7075 -0.1304 0.035 Uiso 1 1 calc R . . 0
C20 C 0.05134(9) 0.61731(16) -0.05178(15) 0.0262(5) Uani 1 1 d . . . 0
C21 C 0.01722(11) 0.5029(2) -0.14960(16) 0.0375(7) Uani 1 1 d . . . 0
H21A H 0.0087 0.5514 -0.1832 0.045 Uiso 1 1 calc R . . 0
H21B H -0.0139 0.4703 -0.1662 0.045 Uiso 1 1 calc R . . 0
H21C H 0.0418 0.4654 -0.1497 0.045 Uiso 1 1 calc R . . 0
C22 C 0.05075(9) 0.48664(17) -0.01467(15) 0.0285(6) Uani 1 1 d . . . 0
C23 C 0.04582(10) 0.39898(18) -0.00656(18) 0.0360(7) Uani 1 1 d . . . 0
H23 H 0.0324 0.3602 -0.0469 0.043 Uiso 1 1 calc R . . 0
C24 C 0.06133(11) 0.37146(18) 0.06248(18) 0.0380(7) Uani 1 1 d . . . 0
H24 H 0.0588 0.3122 0.0701 0.046 Uiso 1 1 calc R . . 0
C25 C 0.08080(10) 0.42846(19) 0.12204(17) 0.0355(6) Uani 1 1 d . . . 0
H25 H 0.0910 0.4069 0.1690 0.043 Uiso 1 1 calc R . . 0
C26 C 0.08548(10) 0.51558(18) 0.11416(16) 0.0306(6) Uani 1 1 d . . . 0
H26 H 0.0987 0.5541 0.1546 0.037 Uiso 1 1 calc R . . 0
C27 C 0.06989(9) 0.54422(17) 0.04409(15) 0.0269(6) Uani 1 1 d . . . 0
C28 C 0.08816(11) 0.76466(19) 0.19585(17) 0.0354(7) Uani 1 1 d . . . 0
C29 C 0.10188(13) 0.7320(2) 0.26790(18) 0.0416(7) Uani 1 1 d . . . 0
H29 H 0.1026 0.7717 0.3012 0.050 Uiso 1 1 calc R . . 0
C30 C 0.11322(11) 0.6512(2) 0.28907(17) 0.0383(7) Uani 1 1 d . . . 0
H30 H 0.1113 0.6126 0.2542 0.046 Uiso 1 1 calc R . . 0
C31 C 0.12849(11) 0.6136(2) 0.35997(17) 0.0381(7) Uani 1 1 d . . . 0
C32 C 0.14112(12) 0.5275(2) 0.37319(17) 0.0394(7) Uani 1 1 d . . . 0
H32 H 0.1384 0.4934 0.3353 0.047 Uiso 1 1 calc R . . 0
C33 C 0.15775(11) 0.4897(2) 0.44047(17) 0.0385(7) Uani 1 1 d . . . 0
H33 H 0.1671 0.4307 0.4487 0.046 Uiso 1 1 calc R . . 0
C34 C 0.16074(10) 0.5380(2) 0.49564(16) 0.0359(7) Uani 1 1 d . . . 0
C35 C 0.14678(11) 0.6240(2) 0.48265(17) 0.0395(7) Uani 1 1 d . . . 0
H35 H 0.1481 0.6575 0.5197 0.047 Uiso 1 1 calc R . . 0
C36 C 0.13100(12) 0.6611(2) 0.41563(17) 0.0395(7) Uani 1 1 d . . . 0
H36 H 0.1217 0.7200 0.4073 0.047 Uiso 1 1 calc R . . 0
C37 C 0.30420(15) 0.3238(3) 0.7861(2) 0.0726(12) Uani 1 1 d . . . 0
H37A H 0.3324 0.3073 0.7827 0.087 Uiso 1 1 calc R . . 0
H37B H 0.2963 0.2761 0.8070 0.087 Uiso 1 1 calc R . . 0
H37C H 0.3142 0.3743 0.8182 0.087 Uiso 1 1 calc R . . 0
C38 C 0.21245(14) 0.3637(2) 0.7064(2) 0.0517(9) Uani 1 1 d . . . 0
H38A H 0.1844 0.3725 0.6543 0.062 Uiso 1 1 calc R . . 0
H38B H 0.2174 0.4160 0.7346 0.062 Uiso 1 1 calc R . . 0
H38C H 0.2041 0.3157 0.7265 0.062 Uiso 1 1 calc R . . 0
C39 C 0.26086(14) 0.3415(2) 0.6542(2) 0.0512(9) Uani 1 1 d . . . 0
H39 H 0.2927 0.3261 0.6630 0.061 Uiso 1 1 calc R . . 0
C40 C 0.0000 0.8455(5) 0.2500 0.083(2) Uani 1 2 d S . . 3
C41 C -0.1475(2) 1.0092(5) 0.1407(4) 0.057(2) Uani 0.50 1 d P B 1 0
H41A H -0.1139 0.9838 0.1607 0.069 Uiso 0.50 1 calc PR B 1 0
H41B H -0.1491 1.0288 0.1816 0.069 Uiso 0.50 1 calc PR B 1 0
H41C H -0.1530 1.0581 0.1090 0.069 Uiso 0.50 1 calc PR B 1 0
C42 C -0.18737(18) 0.9446(4) 0.0972(3) 0.0271(11) Uani 0.50 1 d P B 1 0
H42A H -0.1788 0.8914 0.1268 0.032 Uiso 0.50 1 calc PR B 1 0
H42B H -0.2205 0.9662 0.0851 0.032 Uiso 0.50 1 calc PR B 1 0
C41' C -0.2318(2) 0.8497(5) -0.0801(4) 0.0449(16) Uani 0.50 1 d P B 2 0
H41D H -0.2423 0.9037 -0.1079 0.054 Uiso 0.50 1 calc PR B 2 0
H41E H -0.2574 0.8053 -0.1098 0.054 Uiso 0.50 1 calc PR B 2 0
H41F H -0.1987 0.8317 -0.0689 0.054 Uiso 0.50 1 calc PR B 2 0
C42' C -0.22746(16) 0.8621(3) -0.0113(3) 0.0233(10) Uani 0.50 1 d P B 2 0
H42C H -0.2613 0.8782 -0.0229 0.028 Uiso 0.50 1 calc PR B 2 0
H42D H -0.2169 0.8074 0.0166 0.028 Uiso 0.50 1 calc PR B 2 0

loop_
_atom_site_aniso_label
_atom_site_aniso_U_11
_atom_site_aniso_U_22
_atom_site_aniso_U_33
_atom_site_aniso_U_23
_atom_site_aniso_U_13
_atom_site_aniso_U_12
Co 0.0230(2) 0.0243(2) 0.0230(2) -0.00009(13) 0.01250(17) 0.00013(13)
Cl 0.0310(4) 0.0404(4) 0.0260(3) 0.0002(3) 0.0149(3) -0.0006(3)
O1 0.0472(12) 0.0336(11) 0.0326(11) 0.0016(9) 0.0254(9) 0.0026(9)
O2 0.0761(17) 0.0352(12) 0.0464(14) 0.0022(10) 0.0259(13) 0.0154(12)
O3 0.0424(12) 0.0558(14) 0.0320(11) 0.0034(10) 0.0209(10) -0.0017(10)
O4 0.0306(12) 0.129(3) 0.0429(15) -0.0071(15) 0.0132(11) -0.0048(14)
O5 0.0631(15) 0.0520(14) 0.0566(15) -0.0066(12) 0.0424(13) -0.0141(12)
O6 0.0866(19) 0.0408(13) 0.0559(16) -0.0006(11) 0.0406(14) 0.0114(13)
O7 0.0584(15) 0.0525(14) 0.0369(13) -0.0009(10) 0.0323(12) 0.0028(10)
O8 0.0602(15) 0.0535(15) 0.0506(15) -0.0018(12) 0.0268(13) 0.0000(12)
O9 0.102(4) 0.060(3) 0.097(5) -0.003(3) 0.079(4) -0.002(3)
O10 0.0539(15) 0.081(2) 0.084(2) -0.0142(16) 0.0438(15) -0.0056(14)
N1 0.0248(11) 0.0303(12) 0.0303(12) -0.0042(10) 0.0131(9) -0.0001(9)
N2 0.0426(14) 0.0301(13) 0.0303(13) -0.0041(10) 0.0048(11) 0.0099(11)
N3 0.0251(10) 0.0281(11) 0.0238(11) -0.0019(9) 0.0118(9) -0.0025(9)
N4 0.0301(12) 0.0333(12) 0.0412(14) -0.0035(10) 0.0230(11) -0.0044(10)
N5 0.0234(10) 0.0270(11) 0.0249(11) -0.0001(9) 0.0131(9) -0.0011(8)
N6 0.0260(11) 0.0287(11) 0.0286(12) -0.0037(9) 0.0140(9) -0.0013(9)
N7 0.0258(11) 0.0282(11) 0.0251(11) -0.0007(9) 0.0138(9) -0.0012(9)
N8 0.0396(14) 0.0462(16) 0.0475(17) -0.0065(13) 0.0203(13) -0.0028(12)
C1 0.0413(15) 0.0278(14) 0.0269(14) 0.0038(11) 0.0163(12) 0.0020(12)
C2 0.0313(14) 0.0246(13) 0.0271(14) -0.0032(11) 0.0087(11) 0.0019(11)
C3 0.082(3) 0.0331(17) 0.0335(18) 0.0038(14) 0.0073(18) 0.0190(17)
C4 0.0312(15) 0.0342(16) 0.0420(18) -0.0179(13) 0.0063(13) 0.0023(13)
C5 0.0359(17) 0.048(2) 0.063(2) -0.0278(18) 0.0033(17) 0.0145(15)
C6 0.0303(17) 0.060(2) 0.088(3) -0.043(2) 0.0189(19) 0.0033(16)
C7 0.0421(19) 0.061(2) 0.097(3) -0.045(2) 0.045(2) -0.0182(18)
C8 0.0330(15) 0.0392(17) 0.067(2) -0.0216(16) 0.0296(16) -0.0083(13)
C9 0.0241(13) 0.0310(14) 0.0426(17) -0.0157(13) 0.0136(12) -0.0011(11)
C10 0.0313(14) 0.0384(15) 0.0318(15) -0.0041(12) 0.0214(12) -0.0040(12)
C11 0.0267(13) 0.0258(13) 0.0323(14) -0.0005(11) 0.0159(11) -0.0013(11)
C12 0.0392(17) 0.058(2) 0.062(2) -0.0046(17) 0.0366(17) -0.0071(15)
C13 0.0284(14) 0.0281(14) 0.0389(16) -0.0029(12) 0.0136(12) -0.0032(11)
C14 0.0282(15) 0.0419(18) 0.059(2) -0.0062(15) 0.0167(15) -0.0075(13)
C15 0.0362(17) 0.051(2) 0.045(2) -0.0122(16) 0.0077(15) -0.0115(15)
C16 0.0473(18) 0.0491(19) 0.0370(18) -0.0126(15) 0.0146(15) -0.0109(15)
C17 0.0387(15) 0.0385(16) 0.0306(15) -0.0065(13) 0.0154(13) -0.0058(13)
C18 0.0256(13) 0.0255(13) 0.0317(15) -0.0011(11) 0.0099(11) -0.0022(10)
C19 0.0299(13) 0.0316(14) 0.0240(13) -0.0026(11) 0.0138(11) -0.0033(11)
C20 0.0204(11) 0.0265(13) 0.0297(14) -0.0023(11) 0.0133(10) -0.0018(10)
C21 0.0378(15) 0.0370(16) 0.0323(16) -0.0102(12) 0.0170(13) -0.0031(12)
C22 0.0211(12) 0.0299(14) 0.0327(14) -0.0011(11) 0.0144(11) -0.0003(10)
C23 0.0300(14) 0.0278(14) 0.0479(18) -0.0052(13) 0.0210(13) -0.0036(11)
C24 0.0325(14) 0.0260(14) 0.0548(19) 0.0041(13) 0.0246(14) -0.0014(12)
C25 0.0325(14) 0.0342(15) 0.0413(16) 0.0084(13) 0.0221(13) 0.0016(12)
C26 0.0276(13) 0.0318(14) 0.0343(15) 0.0016(11) 0.0189(12) 0.0005(11)
C27 0.0217(12) 0.0255(13) 0.0342(14) 0.0016(11) 0.0164(11) 0.0008(10)
C28 0.0334(15) 0.0383(16) 0.0334(16) 0.0015(12) 0.0184(13) 0.0035(12)
C29 0.0468(18) 0.0456(17) 0.0361(17) -0.0032(14) 0.0259(15) 0.0033(14)
C30 0.0426(16) 0.0419(17) 0.0354(16) -0.0047(13) 0.0254(14) -0.0029(13)
C31 0.0380(15) 0.0434(17) 0.0348(16) -0.0021(13) 0.0220(13) -0.0049(13)
C32 0.0423(16) 0.0455(17) 0.0355(16) -0.0045(13) 0.0253(14) -0.0056(13)
C33 0.0384(15) 0.0428(17) 0.0373(16) -0.0007(13) 0.0235(13) -0.0054(13)
C34 0.0291(14) 0.0503(18) 0.0285(15) 0.0017(13) 0.0168(12) -0.0058(13)
C35 0.0389(16) 0.0489(18) 0.0355(16) -0.0053(14) 0.0241(13) -0.0048(14)
C36 0.0427(16) 0.0403(16) 0.0393(17) -0.0004(13) 0.0258(14) -0.0016(13)
C37 0.051(2) 0.097(3) 0.055(2) -0.005(2) 0.0217(19) 0.007(2)
C38 0.0512(19) 0.0418(18) 0.064(2) -0.0072(16) 0.0339(18) -0.0032(15)
C39 0.0466(19) 0.0461(19) 0.059(2) -0.0061(16) 0.0295(18) -0.0031(15)
C40 0.083(4) 0.092(5) 0.105(6) 0.000 0.072(4) 0.000
C41 0.033(3) 0.073(5) 0.030(3) -0.021(3) -0.003(3) 0.014(3)
C42 0.021(2) 0.043(3) 0.010(2) 0.006(2) 0.0049(19) 0.018(2)
C41' 0.034(3) 0.065(4) 0.042(4) -0.034(3) 0.026(3) -0.020(3)
C42' 0.0090(19) 0.025(2) 0.033(3) -0.011(2) 0.0101(19) -0.0035(18)

loop_
_atom_type_symbol
_atom_type_description
_atom_type_scat_dispersion_real
_atom_type_scat_dispersion_imag
_atom_type_scat_source
C C 0.0033 0.0016 'International Tables Vol C Tables 4.2.6.8 and 6.1.1.4'
H H 0.0000 0.0000 'International Tables Vol C Tables 4.2.6.8 and 6.1.1.4'
N N 0.0061 0.0033 'International Tables Vol C Tables 4.2.6.8 and 6.1.1.4'
O O 0.0106 0.0060 'International Tables Vol C Tables 4.2.6.8 and 6.1.1.4'
Cl Cl 0.1484 0.1585 'International Tables Vol C Tables 4.2.6.8 and 6.1.1.4'
Co Co 0.3494 0.9721 'International Tables Vol C Tables 4.2.6.8 and 6.1.1.4'

loop_
_geom_angle_atom_site_label_1
_geom_angle_atom_site_label_2
_geom_angle_atom_site_label_3
_geom_angle
_geom_angle_site_symmetry_1
_geom_angle_site_symmetry_3
_geom_angle_publ_flag
O1 Co N1 113.49(9) . . ?
O1 Co N5 93.84(9) . . ?
N1 Co N5 115.30(8) . . ?
O1 Co N3 107.17(9) . . ?
N1 Co N3 110.76(9) . . ?
N5 Co N3 114.99(9) . . ?
O1 Co N7 167.90(8) . . ?
N1 Co N7 75.70(9) . . ?
N5 Co N7 74.68(8) . . ?
N3 Co N7 75.19(8) . . ?
O5 Cl O4 109.38(18) . . ?
O5 Cl O7 109.60(15) . . ?
O4 Cl O7 110.86(17) . . ?
O5 Cl O6 108.13(16) . . ?
O4 Cl O6 109.29(19) . . ?
O7 Cl O6 109.53(15) . . ?
C28 O1 Co 122.0(2) . . ?
C34 O3 H3 109.5 . . ?
C40 O9 H9 109.5 . . ?
C42 O10 C42' 115.3(4) . . ?
C42 O10 H10 109.5 . . ?
C42' O10 H10 104.2 . . ?
C2 N1 C9 105.4(2) . . ?
C2 N1 Co 116.82(19) . . ?
C9 N1 Co 137.3(2) . . ?
C2 N2 C4 106.9(3) . . ?
C2 N2 C3 125.4(3) . . ?
C4 N2 C3 127.6(3) . . ?
C11 N3 C18 105.7(2) . . ?
C11 N3 Co 116.99(17) . . ?
C18 N3 Co 136.61(19) . . ?
C11 N4 C13 106.7(2) . . ?
C11 N4 C12 128.2(3) . . ?
C13 N4 C12 125.1(3) . . ?
C20 N5 C27 105.3(2) . . ?
C20 N5 Co 117.84(17) . . ?
C27 N5 Co 135.60(18) . . ?
C20 N6 C22 107.0(2) . . ?
C20 N6 C21 126.9(2) . . ?
C22 N6 C21 126.0(2) . . ?
C19 N7 C1 111.6(2) . . ?
C19 N7 C10 112.3(2) . . ?
C1 N7 C10 112.0(2) . . ?
C19 N7 Co 107.28(16) . . ?
C1 N7 Co 107.16(17) . . ?
C10 N7 Co 106.01(16) . . ?
C39 N8 C38 122.6(3) . . ?
C39 N8 C37 120.7(3) . . ?
C38 N8 C37 116.6(3) . . ?
N7 C1 C2 107.9(2) . . ?
N7 C1 H1A 110.1 . . ?
C2 C1 H1A 110.1 . . ?
N7 C1 H1B 110.1 . . ?
C2 C1 H1B 110.1 . . ?
H1A C1 H1B 108.4 . . ?
N1 C2 N2 113.2(3) . . ?
N1 C2 C1 123.2(2) . . ?
N2 C2 C1 123.6(3) . . ?
N2 C3 H3A 109.5 . . ?
N2 C3 H3B 109.5 . . ?
H3A C3 H3B 109.5 . . ?
N2 C3 H3C 109.5 . . ?
H3A C3 H3C 109.5 . . ?
H3B C3 H3C 109.5 . . ?
N2 C4 C5 131.6(4) . . ?
N2 C4 C9 106.2(3) . . ?
C5 C4 C9 122.2(4) . . ?
C6 C5 C4 117.1(4) . . ?
C6 C5 H5 121.5 . . ?
C4 C5 H5 121.5 . . ?
C5 C6 C7 121.5(3) . . ?
C5 C6 H6 119.3 . . ?
C7 C6 H6 119.3 . . ?
C8 C7 C6 121.9(4) . . ?
C8 C7 H7 119.1 . . ?
C6 C7 H7 119.1 . . ?
C9 C8 C7 117.0(4) . . ?
C9 C8 H8 121.5 . . ?
C7 C8 H8 121.5 . . ?
C8 C9 C4 120.4(3) . . ?
C8 C9 N1 131.3(3) . . ?
C4 C9 N1 108.2(3) . . ?
N7 C10 C11 107.6(2) . . ?
N7 C10 H10A 110.2 . . ?
C11 C10 H10A 110.2 . . ?
N7 C10 H10B 110.2 . . ?
C11 C10 H10B 110.2 . . ?
H10A C10 H10B 108.5 . . ?
N3 C11 N4 113.0(2) . . ?
N3 C11 C10 121.9(2) . . ?
N4 C11 C10 124.9(3) . . ?
N4 C12 H12A 109.5 . . ?
N4 C12 H12B 109.5 . . ?
H12A C12 H12B 109.5 . . ?
N4 C12 H12C 109.5 . . ?
H12A C12 H12C 109.5 . . ?
H12B C12 H12C 109.5 . . ?
N4 C13 C18 106.4(2) . . ?
N4 C13 C14 131.7(3) . . ?
C18 C13 C14 121.8(3) . . ?
C15 C14 C13 116.4(3) . . ?
C15 C14 H14 121.8 . . ?
C13 C14 H14 121.8 . . ?
C14 C15 C16 122.2(3) . . ?
C14 C15 H15 118.9 . . ?
C16 C15 H15 118.9 . . ?
C15 C16 C17 121.7(3) . . ?
C15 C16 H16 119.2 . . ?
C17 C16 H16 119.2 . . ?
C18 C17 C16 116.9(3) . . ?
C18 C17 H17 121.6 . . ?
C16 C17 H17 121.6 . . ?
C17 C18 C13 121.0(3) . . ?
C17 C18 N3 130.8(3) . . ?
C13 C18 N3 108.2(3) . . ?
N7 C19 C20 108.0(2) . . ?
N7 C19 H19A 110.1 . . ?
C20 C19 H19A 110.1 . . ?
N7 C19 H19B 110.1 . . ?
C20 C19 H19B 110.1 . . ?
H19A C19 H19B 108.4 . . ?
N5 C20 N6 112.9(2) . . ?
N5 C20 C19 121.6(2) . . ?
N6 C20 C19 125.4(2) . . ?
N6 C21 H21A 109.5 . . ?
N6 C21 H21B 109.5 . . ?
H21A C21 H21B 109.5 . . ?
N6 C21 H21C 109.5 . . ?
H21A C21 H21C 109.5 . . ?
H21B C21 H21C 109.5 . . ?
N6 C22 C27 106.0(2) . . ?
N6 C22 C23 132.0(3) . . ?
C27 C22 C23 122.0(3) . . ?
C24 C23 C22 116.9(3) . . ?
C24 C23 H23 121.6 . . ?
C22 C23 H23 121.6 . . ?
C23 C24 C25 121.8(3) . . ?
C23 C24 H24 119.1 . . ?
C25 C24 H24 119.1 . . ?
C26 C25 C24 121.6(3) . . ?
C26 C25 H25 119.2 . . ?
C24 C25 H25 119.2 . . ?
C25 C26 C27 117.1(3) . . ?
C25 C26 H26 121.5 . . ?
C27 C26 H26 121.5 . . ?
C22 C27 C26 120.7(2) . . ?
C22 C27 N5 108.8(2) . . ?
C26 C27 N5 130.5(3) . . ?
O2 C28 O1 123.7(3) . . ?
O2 C28 C29 117.9(3) . . ?
O1 C28 C29 118.4(3) . . ?
C30 C29 C28 124.2(3) . . ?
C30 C29 H29 117.9 . . ?
C28 C29 H29 117.9 . . ?
C29 C30 C31 127.9(3) . . ?
C29 C30 H30 116.1 . . ?
C31 C30 H30 116.1 . . ?
C32 C31 C36 117.7(3) . . ?
C32 C31 C30 119.3(3) . . ?
C36 C31 C30 122.9(3) . . ?
C31 C32 C33 121.6(3) . . ?
C31 C32 H32 119.2 . . ?
C33 C32 H32 119.2 . . ?
C34 C33 C32 119.9(3) . . ?
C34 C33 H33 120.0 . . ?
C32 C33 H33 120.0 . . ?
O3 C34 C33 122.8(3) . . ?
O3 C34 C35 117.8(3) . . ?
C33 C34 C35 119.4(3) . . ?
C36 C35 C34 119.9(3) . . ?
C36 C35 H35 120.0 . . ?
C34 C35 H35 120.0 . . ?
C35 C36 C31 121.4(3) . . ?
C35 C36 H36 119.3 . . ?
C31 C36 H36 119.3 . . ?
N8 C37 H37A 109.5 . . ?
N8 C37 H37B 109.5 . . ?
H37A C37 H37B 109.5 . . ?
N8 C37 H37C 109.5 . . ?
H37A C37 H37C 109.5 . . ?
H37B C37 H37C 109.5 . . ?
N8 C38 H38A 109.5 . . ?
N8 C38 H38B 109.5 . . ?
H38A C38 H38B 109.5 . . ?
N8 C38 H38C 109.5 . . ?
H38A C38 H38C 109.5 . . ?
H38B C38 H38C 109.5 . . ?
O8 C39 N8 126.4(3) . . ?
O8 C39 H39 116.8 . . ?
N8 C39 H39 116.8 . . ?
O9 C40 O9 103.7(8) . 2 ?
O10 C42 C41 110.7(5) . . ?
O10 C42 H42A 109.5 . . ?
C41 C42 H42A 109.5 . . ?
O10 C42 H42B 109.5 . . ?
C41 C42 H42B 109.5 . . ?
H42A C42 H42B 108.1 . . ?
C42' C41' H41D 109.5 . . ?
C42' C41' H41E 109.5 . . ?
H41D C41' H41E 109.5 . . ?
C42' C41' H41F 109.5 . . ?
H41D C41' H41F 109.5 . . ?
H41E C41' H41F 109.5 . . ?
O10 C42' C41' 112.0(4) . . ?
O10 C42' H42C 109.2 . . ?
C41' C42' H42C 109.2 . . ?
O10 C42' H42D 109.2 . . ?
C41' C42' H42D 109.2 . . ?
H42C C42' H42D 107.9 . . ?

loop_
_geom_bond_atom_site_label_1
_geom_bond_atom_site_label_2
_geom_bond_distance
_geom_bond_site_symmetry_2
_geom_bond_publ_flag
Co O1 1.979(2) . ?
Co N1 2.047(2) . ?
Co N5 2.060(2) . ?
Co N3 2.068(2) . ?
Co N7 2.351(2) . ?
Cl O5 1.425(2) . ?
Cl O4 1.430(3) . ?
Cl O7 1.436(2) . ?
Cl O6 1.436(3) . ?
O1 C28 1.269(4) . ?
O2 C28 1.239(4) . ?
O3 C34 1.354(4) . ?
O3 H3 0.8400 . ?
O8 C39 1.239(4) . ?
O9 C40 1.299(7) . ?
O9 H9 0.8400 . ?
O10 C42 1.366(6) . ?
O10 C42' 1.408(5) . ?
O10 H10 0.8400 . ?
N1 C2 1.325(4) . ?
N1 C9 1.402(4) . ?
N2 C2 1.344(4) . ?
N2 C4 1.387(5) . ?
N2 C3 1.464(5) . ?
N3 C11 1.316(4) . ?
N3 C18 1.407(3) . ?
N4 C11 1.352(3) . ?
N4 C13 1.388(4) . ?
N4 C12 1.459(4) . ?
N5 C20 1.322(3) . ?
N5 C27 1.399(3) . ?
N6 C20 1.349(3) . ?
N6 C22 1.382(4) . ?
N6 C21 1.459(4) . ?
N7 C19 1.468(3) . ?
N7 C1 1.469(3) . ?
N7 C10 1.474(3) . ?
N8 C39 1.315(5) . ?
N8 C38 1.449(4) . ?
N8 C37 1.464(5) . ?
C1 C2 1.484(4) . ?
C1 H1A 0.9900 . ?
C1 H1B 0.9900 . ?
C3 H3A 0.9800 . ?
C3 H3B 0.9800 . ?
C3 H3C 0.9800 . ?
C4 C5 1.396(5) . ?
C4 C9 1.402(5) . ?
C5 C6 1.355(7) . ?
C5 H5 0.9500 . ?
C6 C7 1.400(7) . ?
C6 H6 0.9500 . ?
C7 C8 1.394(5) . ?
C7 H7 0.9500 . ?
C8 C9 1.380(5) . ?
C8 H8 0.9500 . ?
C10 C11 1.496(4) . ?
C10 H10A 0.9900 . ?
C10 H10B 0.9900 . ?
C12 H12A 0.9800 . ?
C12 H12B 0.9800 . ?
C12 H12C 0.9800 . ?
C13 C18 1.393(4) . ?
C13 C14 1.398(4) . ?
C14 C15 1.363(5) . ?
C14 H14 0.9500 . ?
C15 C16 1.386(5) . ?
C15 H15 0.9500 . ?
C16 C17 1.387(4) . ?
C16 H16 0.9500 . ?
C17 C18 1.379(4) . ?
C17 H17 0.9500 . ?
C19 C20 1.490(4) . ?
C19 H19A 0.9900 . ?
C19 H19B 0.9900 . ?
C21 H21A 0.9800 . ?
C21 H21B 0.9800 . ?
C21 H21C 0.9800 . ?
C22 C27 1.395(4) . ?
C22 C23 1.397(4) . ?
C23 C24 1.372(4) . ?
C23 H23 0.9500 . ?
C24 C25 1.400(4) . ?
C24 H24 0.9500 . ?
C25 C26 1.386(4) . ?
C25 H25 0.9500 . ?
C26 C27 1.397(4) . ?
C26 H26 0.9500 . ?
C28 C29 1.476(5) . ?
C29 C30 1.318(5) . ?
C29 H29 0.9500 . ?
C30 C31 1.466(4) . ?
C30 H30 0.9500 . ?
C31 C32 1.381(5) . ?
C31 C36 1.395(4) . ?
C32 C33 1.388(4) . ?
C32 H32 0.9500 . ?
C33 C34 1.387(4) . ?
C33 H33 0.9500 . ?
C34 C35 1.388(5) . ?
C35 C36 1.384(4) . ?
C35 H35 0.9500 . ?
C36 H36 0.9500 . ?
C37 H37A 0.9800 . ?
C37 H37B 0.9800 . ?
C37 H37C 0.9800 . ?
C38 H38A 0.9800 . ?
C38 H38B 0.9800 . ?
C38 H38C 0.9800 . ?
C39 H39 0.9500 . ?
C40 O9 1.299(7) 2 ?
C41 C42 1.466(9) . ?
C41 H41A 0.9800 . ?
C41 H41B 0.9800 . ?
C41 H41C 0.9800 . ?
C42 H42A 0.9900 . ?
C42 H42B 0.9900 . ?
C41' C42' 1.456(8) . ?
C41' H41D 0.9800 . ?
C41' H41E 0.9800 . ?
C41' H41F 0.9800 . ?
C42' H42C 0.9900 . ?
C42' H42D 0.9900 . ?

loop_
_geom_torsion_atom_site_label_1
_geom_torsion_atom_site_label_2
_geom_torsion_atom_site_label_3
_geom_torsion_atom_site_label_4
_geom_torsion
_geom_torsion_site_symmetry_1
_geom_torsion_site_symmetry_2
_geom_torsion_site_symmetry_3
_geom_torsion_site_symmetry_4
_geom_torsion_publ_flag
N1 Co O1 C28 -53.7(2) . . . . ?
N5 Co O1 C28 -173.5(2) . . . . ?
N3 Co O1 C28 68.9(2) . . . . ?
N7 Co O1 C28 168.4(3) . . . . ?
O1 Co N1 C2 171.14(18) . . . . ?
N5 Co N1 C2 -82.2(2) . . . . ?
N3 Co N1 C2 50.5(2) . . . . ?
N7 Co N1 C2 -17.20(18) . . . . ?
O1 Co N1 C9 -0.1(3) . . . . ?
N5 Co N1 C9 106.5(3) . . . . ?
N3 Co N1 C9 -120.7(3) . . . . ?
N7 Co N1 C9 171.5(3) . . . . ?
O1 Co N3 C11 149.35(19) . . . . ?
N1 Co N3 C11 -86.4(2) . . . . ?
N5 Co N3 C11 46.6(2) . . . . ?
N7 Co N3 C11 -18.30(19) . . . . ?
O1 Co N3 C18 -19.2(3) . . . . ?
N1 Co N3 C18 105.1(3) . . . . ?
N5 Co N3 C18 -121.9(2) . . . . ?
N7 Co N3 C18 173.2(3) . . . . ?
O1 Co N5 C20 164.69(19) . . . . ?
N1 Co N5 C20 46.4(2) . . . . ?
N3 Co N5 C20 -84.35(19) . . . . ?
N7 Co N5 C20 -19.19(18) . . . . ?
O1 Co N5 C27 -0.1(2) . . . . ?
N1 Co N5 C27 -118.3(2) . . . . ?
N3 Co N5 C27 110.9(2) . . . . ?
N7 Co N5 C27 176.0(2) . . . . ?
O1 Co N7 C19 47.0(5) . . . . ?
N1 Co N7 C19 -93.64(17) . . . . ?
N5 Co N7 C19 28.17(16) . . . . ?
N3 Co N7 C19 149.88(17) . . . . ?
O1 Co N7 C1 167.0(3) . . . . ?
N1 Co N7 C1 26.37(17) . . . . ?
N5 Co N7 C1 148.18(18) . . . . ?
N3 Co N7 C1 -90.11(17) . . . . ?
O1 Co N7 C10 -73.2(4) . . . . ?
N1 Co N7 C10 146.15(18) . . . . ?
N5 Co N7 C10 -92.03(17) . . . . ?
N3 Co N7 C10 29.67(16) . . . . ?
C19 N7 C1 C2 87.4(3) . . . . ?
C10 N7 C1 C2 -145.6(2) . . . . ?
Co N7 C1 C2 -29.8(2) . . . . ?
C9 N1 C2 N2 0.8(3) . . . . ?
Co N1 C2 N2 -173.06(18) . . . . ?
C9 N1 C2 C1 179.0(2) . . . . ?
Co N1 C2 C1 5.1(3) . . . . ?
C4 N2 C2 N1 -0.1(3) . . . . ?
C3 N2 C2 N1 -177.1(3) . . . . ?
C4 N2 C2 C1 -178.2(3) . . . . ?
C3 N2 C2 C1 4.8(4) . . . . ?
N7 C1 C2 N1 19.5(4) . . . . ?
N7 C1 C2 N2 -162.5(2) . . . . ?
C2 N2 C4 C5 -179.6(3) . . . . ?
C3 N2 C4 C5 -2.6(5) . . . . ?
C2 N2 C4 C9 -0.7(3) . . . . ?
C3 N2 C4 C9 176.2(3) . . . . ?
N2 C4 C5 C6 177.9(3) . . . . ?
C9 C4 C5 C6 -0.8(5) . . . . ?
C4 C5 C6 C7 0.2(5) . . . . ?
C5 C6 C7 C8 0.5(5) . . . . ?
C6 C7 C8 C9 -0.6(5) . . . . ?
C7 C8 C9 C4 0.1(4) . . . . ?
C7 C8 C9 N1 -179.4(3) . . . . ?
N2 C4 C9 C8 -178.4(3) . . . . ?
C5 C4 C9 C8 0.6(4) . . . . ?
N2 C4 C9 N1 1.2(3) . . . . ?
C5 C4 C9 N1 -179.8(3) . . . . ?
C2 N1 C9 C8 178.3(3) . . . . ?
Co N1 C9 C8 -9.8(5) . . . . ?
C2 N1 C9 C4 -1.2(3) . . . . ?
Co N1 C9 C4 170.7(2) . . . . ?
C19 N7 C10 C11 -151.7(2) . . . . ?
C1 N7 C10 C11 81.7(3) . . . . ?
Co N7 C10 C11 -34.9(2) . . . . ?
C18 N3 C11 N4 -0.7(3) . . . . ?
Co N3 C11 N4 -172.56(18) . . . . ?
C18 N3 C11 C10 175.1(2) . . . . ?
Co N3 C11 C10 3.3(3) . . . . ?
C13 N4 C11 N3 1.9(3) . . . . ?
C12 N4 C11 N3 -179.8(3) . . . . ?
C13 N4 C11 C10 -173.8(3) . . . . ?
C12 N4 C11 C10 4.5(5) . . . . ?
N7 C10 C11 N3 24.5(4) . . . . ?
N7 C10 C11 N4 -160.2(2) . . . . ?
C11 N4 C13 C18 -2.2(3) . . . . ?
C12 N4 C13 C18 179.4(3) . . . . ?
C11 N4 C13 C14 174.9(3) . . . . ?
C12 N4 C13 C14 -3.4(5) . . . . ?
N4 C13 C14 C15 -177.5(3) . . . . ?
C18 C13 C14 C15 -0.7(5) . . . . ?
C13 C14 C15 C16 -1.7(5) . . . . ?
C14 C15 C16 C17 2.1(6) . . . . ?
C15 C16 C17 C18 0.0(5) . . . . ?
C16 C17 C18 C13 -2.4(4) . . . . ?
C16 C17 C18 N3 175.7(3) . . . . ?
N4 C13 C18 C17 -179.6(3) . . . . ?
C14 C13 C18 C17 2.9(4) . . . . ?
N4 C13 C18 N3 1.9(3) . . . . ?
C14 C13 C18 N3 -175.7(3) . . . . ?
C11 N3 C18 C17 -179.1(3) . . . . ?
Co N3 C18 C17 -9.7(5) . . . . ?
C11 N3 C18 C13 -0.7(3) . . . . ?
Co N3 C18 C13 168.6(2) . . . . ?
C1 N7 C19 C20 -148.7(2) . . . . ?
C10 N7 C19 C20 84.5(3) . . . . ?
Co N7 C19 C20 -31.6(2) . . . . ?
C27 N5 C20 N6 -0.4(3) . . . . ?
Co N5 C20 N6 -169.44(16) . . . . ?
C27 N5 C20 C19 175.9(2) . . . . ?
Co N5 C20 C19 6.9(3) . . . . ?
C22 N6 C20 N5 0.7(3) . . . . ?
C21 N6 C20 N5 178.2(2) . . . . ?
C22 N6 C20 C19 -175.5(2) . . . . ?
C21 N6 C20 C19 2.1(4) . . . . ?
N7 C19 C20 N5 19.6(3) . . . . ?
N7 C19 C20 N6 -164.6(2) . . . . ?
C20 N6 C22 C27 -0.6(3) . . . . ?
C21 N6 C22 C27 -178.2(2) . . . . ?
C20 N6 C22 C23 179.3(3) . . . . ?
C21 N6 C22 C23 1.7(5) . . . . ?
N6 C22 C23 C24 179.3(3) . . . . ?
C27 C22 C23 C24 -0.8(4) . . . . ?
C22 C23 C24 C25 0.5(4) . . . . ?
C23 C24 C25 C26 -0.2(4) . . . . ?
C24 C25 C26 C27 0.0(4) . . . . ?
N6 C22 C27 C26 -179.4(2) . . . . ?
C23 C22 C27 C26 0.7(4) . . . . ?
N6 C22 C27 N5 0.4(3) . . . . ?
C23 C22 C27 N5 -179.6(2) . . . . ?
C25 C26 C27 C22 -0.3(4) . . . . ?
C25 C26 C27 N5 -180.0(3) . . . . ?
C20 N5 C27 C22 0.0(3) . . . . ?
Co N5 C27 C22 166.08(18) . . . . ?
C20 N5 C27 C26 179.8(3) . . . . ?
Co N5 C27 C26 -14.2(4) . . . . ?
Co O1 C28 O2 6.8(4) . . . . ?
Co O1 C28 C29 -171.2(2) . . . . ?
O2 C28 C29 C30 -176.7(3) . . . . ?
O1 C28 C29 C30 1.4(5) . . . . ?
C28 C29 C30 C31 178.3(3) . . . . ?
C29 C30 C31 C32 -177.1(3) . . . . ?
C29 C30 C31 C36 2.8(5) . . . . ?
C36 C31 C32 C33 -2.5(4) . . . . ?
C30 C31 C32 C33 177.4(3) . . . . ?
C31 C32 C33 C34 1.7(5) . . . . ?
C32 C33 C34 O3 179.3(3) . . . . ?
C32 C33 C34 C35 0.3(4) . . . . ?
O3 C34 C35 C36 179.7(3) . . . . ?
C33 C34 C35 C36 -1.2(4) . . . . ?
C34 C35 C36 C31 0.3(4) . . . . ?
C32 C31 C36 C35 1.6(4) . . . . ?
C30 C31 C36 C35 -178.4(3) . . . . ?
C38 N8 C39 O8 2.4(6) . . . . ?
C37 N8 C39 O8 179.8(4) . . . . ?
C42' O10 C42 C41 177.3(4) . . . . ?
C42 O10 C42' C41' 177.0(5) . . . . ?
